data_4000344
_journal_name_full 'Chemistry of Materials'
_journal_paper_doi 10.1021/cm034504i
_journal_year 2003
_chemical_formula_sum 'C15 H10 F4 N2'
_chemical_formula_weight 294.25
_space_group_IT_number 14
_symmetry_cell_setting monoclinic
_symmetry_space_group_name_Hall '-P 2yn'
_symmetry_space_group_name_H-M 'P 1 21/n 1'
_atom_sites_solution_hydrogens geom
_atom_sites_solution_primary direct
_atom_sites_solution_secondary difmap
_cell_angle_alpha 90.00
_cell_angle_beta 95.92(5)
_cell_angle_gamma 90.00
_cell_formula_units_Z 4
_cell_length_a 6.427(4)
_cell_length_b 26.783(16)
_cell_length_c 7.235(2)
_cell_measurement_reflns_used 25
_cell_measurement_temperature 293(2)
_cell_measurement_theta_max 14
_cell_measurement_theta_min 10
_cell_volume 1238.8(11)
_diffrn_ambient_temperature 293(2)
_diffrn_detector_area_resol_mean ?
_diffrn_measurement_device_type CAD-4
_diffrn_measurement_method omega
_diffrn_radiation_monochromator graphite
_diffrn_radiation_source 'fine-focus sealed tube'
_diffrn_radiation_type MoK\a
_diffrn_radiation_wavelength 0.71073
_diffrn_reflns_av_R_equivalents 0.0376
_diffrn_reflns_av_sigmaI/netI 0.0533
_diffrn_reflns_limit_h_max 7
_diffrn_reflns_limit_h_min -7
_diffrn_reflns_limit_k_max 31
_diffrn_reflns_limit_k_min 0
_diffrn_reflns_limit_l_max 8
_diffrn_reflns_limit_l_min 0
_diffrn_reflns_number 2340
_diffrn_reflns_theta_max 24.99
_diffrn_reflns_theta_min 3.04
_diffrn_standards_decay_% 11
_diffrn_standards_interval_count ?
_diffrn_standards_interval_time ?
_diffrn_standards_number ?
_exptl_absorpt_coefficient_mu 0.137
_exptl_absorpt_correction_T_max 0.98
_exptl_absorpt_correction_T_min 0.92
_exptl_absorpt_correction_type psi-scan
_exptl_absorpt_process_details ?
_exptl_crystal_colour orange
_exptl_crystal_density_diffrn 1.578
_exptl_crystal_density_meas ?
_exptl_crystal_density_method 'not measured'
_exptl_crystal_description ?
_exptl_crystal_F_000 600
_exptl_crystal_size_max 0.3
_exptl_crystal_size_mid 0.2
_exptl_crystal_size_min 0.15
_refine_ls_extinction_coef ?
_refine_ls_extinction_method none
_refine_ls_goodness_of_fit_ref 0.992
_refine_ls_hydrogen_treatment mixed
_refine_ls_matrix_type full
_refine_ls_number_parameters 190
_refine_ls_number_reflns 2167
_refine_ls_number_restraints 0
_refine_ls_restrained_S_all 0.992
_refine_ls_R_factor_all 0.1626
_refine_ls_R_factor_gt 0.0616
_refine_ls_shift/su_max 0.000
_refine_ls_shift/su_mean 0.000
_refine_ls_structure_factor_coef Fsqd
_refine_ls_weighting_details 'calc w=1/[\s^2^(Fo^2^)+(0.1281P)^2^+0.0000P] where P=(Fo^2^+2Fc^2^)/3'
_refine_ls_weighting_scheme calc
_refine_ls_wR_factor_gt 0.1539
_refine_ls_wR_factor_ref 0.2080
_reflns_number_gt 1065
_reflns_number_total 2167
_reflns_threshold_expression >0sigma(I)
_cod_original_sg_symbol_H-M 'P 21/n'
_cod_database_code 4000344

loop_
_symmetry_equiv_pos_as_xyz
'x, y, z'
'-x+1/2, y+1/2, -z+1/2'
'-x, -y, -z'
'x-1/2, -y-1/2, z-1/2'

loop_
_atom_site_label
_atom_site_type_symbol
_atom_site_fract_x
_atom_site_fract_y
_atom_site_fract_z
_atom_site_U_iso_or_equiv
_atom_site_adp_type
_atom_site_occupancy
_atom_site_symmetry_multiplicity
_atom_site_calc_flag
_atom_site_refinement_flags
_atom_site_disorder_assembly
_atom_site_disorder_group
F1 F -0.3234(4) -0.12669(9) 0.1377(3) 0.0659(8) Uani 1 1 d . . .
F2 F -0.0459(4) -0.19910(8) 0.2480(4) 0.0727(8) Uani 1 1 d . . .
F3 F 0.3415(4) -0.17680(9) 0.3934(4) 0.0707(8) Uani 1 1 d . . .
F4 F 0.4659(3) -0.08037(9) 0.4367(3) 0.0577(7) Uani 1 1 d . . .
N1 N -0.2162(5) -0.02848(11) 0.1722(4) 0.0422(8) Uani 1 1 d . . .
N2 N -0.0017(6) 0.17255(13) 0.2258(6) 0.0669(11) Uani 1 1 d . . .
C1 C -0.1296(6) -0.11399(14) 0.2125(5) 0.0457(10) Uani 1 1 d . . .
C2 C 0.0065(7) -0.15074(14) 0.2649(5) 0.0509(11) Uani 1 1 d . . .
C3 C 0.2115(6) -0.13900(14) 0.3413(5) 0.0485(10) Uani 1 1 d . . .
C4 C 0.2706(6) -0.09134(14) 0.3618(5) 0.0433(9) Uani 1 1 d . . .
C5 C 0.1342(6) -0.05172(13) 0.3062(5) 0.0396(9) Uani 1 1 d . . .
C6 C 0.1912(6) -0.00166(13) 0.3184(5) 0.0408(9) Uani 1 1 d . . .
H6 H 0.3267 0.0070 0.3648 0.061 Uiso 1 1 calc R . .
C7 C 0.0481(6) 0.03555(13) 0.2619(5) 0.0376(9) Uani 1 1 d . . .
C8 C 0.0984(6) 0.08643(14) 0.2718(5) 0.0432(9) Uani 1 1 d . . .
H8 H 0.2336 0.0961 0.3153 0.065 Uiso 1 1 calc R . .
C9 C -0.0485(6) 0.12243(13) 0.2183(5) 0.0433(9) Uani 1 1 d . . .
C10 C -0.2529(7) 0.10622(15) 0.1456(5) 0.0495(10) Uani 1 1 d . . .
H10 H -0.3539 0.1300 0.1074 0.074 Uiso 1 1 calc R . .
C11 C -0.3027(6) 0.05754(14) 0.1311(5) 0.0472(10) Uani 1 1 d . . .
H11 H -0.4366 0.0485 0.0813 0.071 Uiso 1 1 calc R . .
C12 C -0.1569(6) 0.01975(14) 0.1897(5) 0.0401(9) Uani 1 1 d . . .
C13 C -0.0728(6) -0.06349(13) 0.2280(5) 0.0393(9) Uani 1 1 d . . .
C14 C -0.1568(8) 0.21048(17) 0.1839(8) 0.0782(16) Uani 1 1 d . . .
C15 C 0.2068(8) 0.18880(17) 0.2826(7) 0.0728(14) Uani 1 1 d . . .
H14A H -0.0987 0.2431 0.2088 0.090 Uiso 0.50 1 d P . .
H14B H -0.2725 0.2057 0.2572 0.090 Uiso 0.50 1 d P . .
H14C H -0.2106 0.2088 0.0535 0.090 Uiso 0.50 1 d P . .
H14D H -0.2836 0.1958 0.1224 0.090 Uiso 0.50 1 d P . .
H14E H -0.1075 0.2354 0.1024 0.090 Uiso 0.50 1 d P . .
H14F H -0.1907 0.2266 0.2960 0.090 Uiso 0.50 1 d P . .
H15A H 0.2344 0.1851 0.4165 0.090 Uiso 0.50 1 d P . .
H15B H 0.2251 0.2227 0.2500 0.090 Uiso 0.50 1 d P . .
H15C H 0.3045 0.1680 0.2251 0.090 Uiso 0.50 1 d P . .
H15D H 0.2051 0.2191 0.3527 0.090 Uiso 0.50 1 d P . .
H15E H 0.2823 0.1936 0.1770 0.090 Uiso 0.50 1 d P . .
H15F H 0.2777 0.1632 0.3617 0.090 Uiso 0.50 1 d P . .

loop_
_atom_site_aniso_label
_atom_site_aniso_U_11
_atom_site_aniso_U_22
_atom_site_aniso_U_33
_atom_site_aniso_U_23
_atom_site_aniso_U_13
_atom_site_aniso_U_12
F1 0.0520(16) 0.0664(16) 0.0775(18) -0.0094(13) -0.0027(13) -0.0130(13)
F2 0.078(2) 0.0486(15) 0.092(2) -0.0002(12) 0.0091(15) -0.0107(13)
F3 0.0671(18) 0.0537(15) 0.0895(19) 0.0117(13) -0.0002(15) 0.0109(12)
F4 0.0428(14) 0.0651(15) 0.0624(15) 0.0041(12) -0.0071(11) 0.0025(12)
N1 0.0401(19) 0.0469(19) 0.0395(18) -0.0030(14) 0.0040(15) -0.0067(15)
N2 0.056(3) 0.051(2) 0.091(3) -0.0051(19) -0.004(2) 0.0031(18)
C1 0.041(2) 0.056(3) 0.040(2) -0.0051(19) 0.0032(19) -0.0101(19)
C2 0.063(3) 0.045(2) 0.047(2) -0.0017(18) 0.012(2) -0.006(2)
C3 0.051(3) 0.048(2) 0.048(2) 0.0053(18) 0.008(2) 0.007(2)
C4 0.045(2) 0.048(2) 0.036(2) 0.0032(16) 0.0005(18) 0.0000(19)
C5 0.037(2) 0.052(2) 0.0298(19) -0.0032(17) 0.0032(16) -0.0035(17)
C6 0.037(2) 0.049(2) 0.035(2) -0.0010(16) 0.0009(18) -0.0048(18)
C7 0.041(2) 0.043(2) 0.0298(19) 0.0014(16) 0.0040(17) 0.0004(18)
C8 0.038(2) 0.052(2) 0.039(2) -0.0007(18) 0.0022(17) 0.0008(19)
C9 0.045(2) 0.046(2) 0.039(2) -0.0028(17) 0.0057(19) 0.0007(19)
C10 0.047(3) 0.052(2) 0.049(3) -0.0005(18) 0.003(2) 0.0088(19)
C11 0.039(2) 0.062(3) 0.040(2) -0.0007(19) 0.0001(19) 0.002(2)
C12 0.037(2) 0.055(2) 0.0285(19) -0.0021(16) 0.0038(17) -0.0002(18)
C13 0.039(2) 0.044(2) 0.035(2) 0.0007(15) 0.0071(17) 0.0000(18)
C14 0.076(4) 0.053(3) 0.107(4) 0.012(3) 0.013(3) 0.016(2)
C15 0.067(4) 0.053(3) 0.097(4) -0.012(3) 0.001(3) -0.011(2)
